data_7210593
loop_
_publ_author_name
'Liao, Jian-Zhen'
'Chen, Da-Chi'
'Li, Fang'
'Chen, Yong'
'Zhuang, Nai-Feng'
'Lin, Mei-Jin'
'Huang, Chang-Cang'

_publ_section_title
;
 From achiral tetrazolate-based tectons to chiral coordination networks:
 effects of substituents on the structures and NLO properties
;
_journal_issue 40
_journal_name_full CrystEngComm
_journal_page_first 8180
_journal_paper_doi 10.1039/c3ce41037d
_journal_volume 15
_journal_year 2013
_chemical_formula_moiety 'C16 H10 Cd F2 N10 O2'
_chemical_formula_sum 'C16 H10 Cd F2 N10 O2'
_chemical_formula_weight 524.74
_chemical_name_systematic
;
?
;
_space_group_IT_number 96
_symmetry_cell_setting tetragonal
_symmetry_space_group_name_Hall 'P 4nw 2abw'
_symmetry_space_group_name_H-M 'P 43 21 2'
_atom_sites_solution_hydrogens geom
_atom_sites_solution_primary direct
_atom_sites_solution_secondary difmap
_audit_creation_method SHELXL-97
_cell_angle_alpha 90.00
_cell_angle_beta 90.00
_cell_angle_gamma 90.00
_cell_formula_units_Z 4
_cell_length_a 10.6882(15)
_cell_length_b 10.6882(15)
_cell_length_c 16.036(3)
_cell_measurement_reflns_used 6947
_cell_measurement_temperature 293(2)
_cell_measurement_theta_max 27.4662
_cell_measurement_theta_min 3.1762
_cell_volume 1831.9(5)
_computing_cell_refinement 'CrystalClear (Rigaku Inc., 2007)'
_computing_data_collection 'CrystalClear (Rigaku Inc., 2007) (Rigaku, 2002)'
_computing_data_reduction 'CrystalClear (Rigaku Inc., 2007)'
_computing_molecular_graphics 'SHELXTL-V (Sheldrick, 1998)'
_computing_publication_material 'SHELXL-97/2 (Sheldrick,1997)'
_computing_structure_refinement 'SHELXL-97 (Sheldrick, 1997)'
_computing_structure_solution 'SHELXS-97 (Sheldrick, 1990)'
_diffrn_ambient_temperature 293(2)
_diffrn_measured_fraction_theta_full 0.995
_diffrn_measured_fraction_theta_max 0.995
_diffrn_measurement_device_type 'Rigaku Mercury CCD area-detector'
_diffrn_measurement_method '\w scan'
_diffrn_radiation_monochromator graphite
_diffrn_radiation_source 'fine-focus sealed tube'
_diffrn_radiation_type MoK\a
_diffrn_radiation_wavelength 0.71073
_diffrn_reflns_av_R_equivalents 0.0409
_diffrn_reflns_av_sigmaI/netI 0.0205
_diffrn_reflns_limit_h_max 13
_diffrn_reflns_limit_h_min -13
_diffrn_reflns_limit_k_max 13
_diffrn_reflns_limit_k_min -11
_diffrn_reflns_limit_l_max 20
_diffrn_reflns_limit_l_min -20
_diffrn_reflns_number 15338
_diffrn_reflns_theta_full 27.47
_diffrn_reflns_theta_max 27.47
_diffrn_reflns_theta_min 3.70
_exptl_absorpt_coefficient_mu 1.252
_exptl_absorpt_correction_T_max 1.00
_exptl_absorpt_correction_T_min 0.8345
_exptl_absorpt_correction_type multi-scan
_exptl_absorpt_process_details 'RAPID AUTO (Rigaku Corporation, 1998)'
_exptl_crystal_colour Colourless
_exptl_crystal_density_diffrn 1.903
_exptl_crystal_density_method 'not measured'
_exptl_crystal_description Block
_exptl_crystal_F_000 1032
_exptl_crystal_size_max 0.25
_exptl_crystal_size_mid 0.15
_exptl_crystal_size_min 0.12
_refine_diff_density_max 0.318
_refine_diff_density_min -0.470
_refine_diff_density_rms 0.052
_refine_ls_abs_structure_details 'Flack H D (1983), Acta Cryst. A39, 876-881'
_refine_ls_abs_structure_Flack 0.00(3)
_refine_ls_extinction_method none
_refine_ls_goodness_of_fit_ref 1.132
_refine_ls_hydrogen_treatment constr
_refine_ls_matrix_type full
_refine_ls_number_parameters 141
_refine_ls_number_reflns 2096
_refine_ls_number_restraints 0
_refine_ls_restrained_S_all 1.132
_refine_ls_R_factor_all 0.0229
_refine_ls_R_factor_gt 0.0228
_refine_ls_shift/su_max 0.002
_refine_ls_shift/su_mean 0.000
_refine_ls_structure_factor_coef Fsqd
_refine_ls_weighting_details 'calc w=1/[\s^2^(Fo^2^)+(0.0135P)^2^+1.4692P] where P=(Fo^2^+2Fc^2^)/3'
_refine_ls_weighting_scheme calc
_refine_ls_wR_factor_gt 0.0488
_refine_ls_wR_factor_ref 0.0489
_reflns_number_gt 2090
_reflns_number_total 2096
_reflns_threshold_expression >2sigma(I)
_cod_data_source_file c3ce41037d.txt
_cod_data_source_block compound1
_cod_depositor_comments
;
The following automatic conversions were performed:

'_symmetry_cell_setting' value 'Tetragonal' changed to 'tetragonal'
according to /home/saulius/struct/CIF-dictionaries/cif_core.dic
dictionary named 'cif_core.dic' version 2.4.2 from
2011-04-26.

'_exptl_absorpt_correction_type' value 'Multi-Scan'
changed to 'multi-scan' according to
/home/saulius/struct/CIF-dictionaries/cif_core.dic dictionary named
'cif_core.dic' version 2.4.2 from 2011-04-26.

Automatic conversion script
Id: cif_fix_values 1891 2012-01-12 08:04:46Z andrius 
;
_cod_original_sg_symbol_H-M P43212
_cod_database_code 7210593

loop_
_symmetry_equiv_pos_as_xyz
'x, y, z'
'-y+1/2, x+1/2, z+3/4'
'-x, -y, z+1/2'
'y+1/2, -x+1/2, z+1/4'
'x+1/2, -y+1/2, -z+1/4'
'-x+1/2, y+1/2, -z+3/4'
'y, x, -z'
'-y, -x, -z+1/2'

loop_
_atom_site_label
_atom_site_type_symbol
_atom_site_fract_x
_atom_site_fract_y
_atom_site_fract_z
_atom_site_U_iso_or_equiv
_atom_site_adp_type
_atom_site_occupancy
_atom_site_symmetry_multiplicity
_atom_site_calc_flag
_atom_site_refinement_flags
Cd1 Cd 0.700607(16) 0.700607(16) 0.0000 0.02198(7) Uani 1 2 d S
C3 C 0.7987(3) 0.8707(3) 0.35895(17) 0.0322(6) Uani 1 1 d .
N5 N 0.85032(19) 0.7929(2) 0.22043(13) 0.0289(5) Uani 1 1 d .
H5 H 0.7707 0.7901 0.2130 0.035 Uiso 1 1 calc R
C1 C 0.9262(2) 0.7580(2) 0.15439(16) 0.0252(5) Uani 1 1 d .
N1 N 0.8785(2) 0.7335(2) 0.07923(14) 0.0298(5) Uani 1 1 d .
C2 C 0.8929(3) 0.8313(3) 0.29649(18) 0.0340(7) Uani 1 1 d .
C6 C 0.6452(3) 0.9370(3) 0.4880(2) 0.0476(8) Uani 1 1 d .
C4 C 0.6842(3) 0.8136(3) 0.36813(18) 0.0404(7) Uani 1 1 d .
H1 H 0.6593 0.7525 0.3303 0.049 Uiso 1 1 calc R
C7 C 0.7567(4) 0.9960(3) 0.4802(2) 0.0520(9) Uani 1 1 d .
H3 H 0.7805 1.0575 0.5180 0.062 Uiso 1 1 calc R
C8 C 0.8339(3) 0.9632(3) 0.4154(2) 0.0455(8) Uani 1 1 d .
H4 H 0.9106 1.0033 0.4092 0.055 Uiso 1 1 calc R
C5 C 0.6052(3) 0.8467(4) 0.4337(2) 0.0521(9) Uani 1 1 d .
H2 H 0.5276 0.8086 0.4403 0.063 Uiso 1 1 calc R
N4 N 1.0499(2) 0.7481(2) 0.15467(14) 0.0262(5) Uani 1 1 d .
N3 N 1.0799(2) 0.7176(3) 0.07521(14) 0.0331(5) Uani 1 1 d .
O1 O 1.0044(2) 0.8367(3) 0.31340(13) 0.0535(7) Uani 1 1 d .
N2 N 0.9798(2) 0.7089(3) 0.03061(14) 0.0390(6) Uani 1 1 d .
F1 F 0.5713(2) 0.9675(3) 0.55315(14) 0.0801(8) Uani 1 1 d .

loop_
_atom_site_aniso_label
_atom_site_aniso_U_11
_atom_site_aniso_U_22
_atom_site_aniso_U_33
_atom_site_aniso_U_23
_atom_site_aniso_U_13
_atom_site_aniso_U_12
Cd1 0.02277(8) 0.02277(8) 0.02039(12) -0.00081(8) 0.00081(8) -0.00033(10)
C3 0.0280(12) 0.0439(16) 0.0247(13) -0.0017(11) 0.0020(12) 0.0029(12)
N5 0.0198(9) 0.0427(12) 0.0242(10) -0.0040(10) -0.0001(8) 0.0021(10)
C1 0.0236(13) 0.0289(13) 0.0230(13) -0.0016(10) -0.0009(10) 0.0008(10)
N1 0.0214(11) 0.0446(15) 0.0233(11) -0.0044(10) -0.0005(9) -0.0007(9)
C2 0.0261(13) 0.0461(18) 0.0298(15) -0.0022(12) 0.0006(11) -0.0044(12)
C6 0.0503(18) 0.058(2) 0.0341(18) -0.0026(16) 0.0166(16) 0.0140(15)
C4 0.0336(15) 0.0563(19) 0.0315(15) -0.0091(14) 0.0042(12) -0.0059(15)
C7 0.061(2) 0.051(2) 0.045(2) -0.0151(16) 0.0093(16) 0.0058(17)
C8 0.0413(18) 0.050(2) 0.0451(19) -0.0107(16) 0.0083(14) -0.0058(14)
C5 0.0368(17) 0.074(3) 0.0456(19) -0.0043(18) 0.0128(15) -0.0031(18)
N4 0.0225(11) 0.0316(11) 0.0245(11) -0.0024(10) -0.0020(9) -0.0001(9)
N3 0.0244(11) 0.0473(15) 0.0275(11) -0.0091(11) 0.0004(9) -0.0015(10)
O1 0.0230(10) 0.103(2) 0.0342(11) -0.0248(12) 0.0017(9) -0.0032(12)
N2 0.0222(11) 0.0648(17) 0.0300(12) -0.0112(14) -0.0004(9) 0.0000(13)
F1 0.0731(17) 0.105(2) 0.0625(14) -0.0240(14) 0.0369(13) 0.0086(14)

loop_
_atom_type_symbol
_atom_type_description
_atom_type_scat_dispersion_real
_atom_type_scat_dispersion_imag
_atom_type_scat_source
C C 0.0033 0.0016 'International Tables Vol C Tables 4.2.6.8 and 6.1.1.4'
H H 0.0000 0.0000 'International Tables Vol C Tables 4.2.6.8 and 6.1.1.4'
N N 0.0061 0.0033 'International Tables Vol C Tables 4.2.6.8 and 6.1.1.4'
O O 0.0106 0.0060 'International Tables Vol C Tables 4.2.6.8 and 6.1.1.4'
F F 0.0171 0.0103 'International Tables Vol C Tables 4.2.6.8 and 6.1.1.4'
Cd Cd -0.8075 1.2024 'International Tables Vol C Tables 4.2.6.8 and 6.1.1.4'

loop_
_geom_angle_atom_site_label_1
_geom_angle_atom_site_label_2
_geom_angle_atom_site_label_3
_geom_angle
_geom_angle_site_symmetry_1
_geom_angle_site_symmetry_3
N4 Cd1 N4 141.65(11) 2_644 5_465
N4 Cd1 N1 106.07(8) 2_644 .
N4 Cd1 N1 100.11(8) 5_465 .
N4 Cd1 N1 100.11(8) 2_644 7
N4 Cd1 N1 106.07(8) 5_465 7
N1 Cd1 N1 92.99(12) . 7
N4 Cd1 O1 78.84(8) 2_644 5_465
N4 Cd1 O1 72.73(8) 5_465 5_465
N1 Cd1 O1 172.16(8) . 5_465
N1 Cd1 O1 92.12(9) 7 5_465
N4 Cd1 O1 72.73(8) 2_644 2_644
N4 Cd1 O1 78.84(8) 5_465 2_644
N1 Cd1 O1 92.12(9) . 2_644
N1 Cd1 O1 172.16(8) 7 2_644
O1 Cd1 O1 83.44(14) 5_465 2_644
C4 C3 C8 119.0(3) . .
C4 C3 C2 123.5(3) . .
C8 C3 C2 117.3(3) . .
C2 N5 C1 124.7(2) . .
N4 C1 N1 111.6(2) . .
N4 C1 N5 127.1(2) . .
N1 C1 N5 121.4(2) . .
C1 N1 N2 104.6(2) . .
C1 N1 Cd1 147.07(18) . .
N2 N1 Cd1 108.05(16) . .
O1 C2 N5 122.5(3) . .
O1 C2 C3 119.9(3) . .
N5 C2 C3 117.6(2) . .
F1 C6 C7 118.3(3) . .
F1 C6 C5 118.7(3) . .
C7 C6 C5 122.9(3) . .
C3 C4 C5 120.5(3) . .
C6 C7 C8 118.7(3) . .
C7 C8 C3 120.8(3) . .
C6 C5 C4 118.0(3) . .
C1 N4 N3 104.6(2) . .
C1 N4 Cd1 133.24(19) . 4_565
N3 N4 Cd1 121.29(16) . 4_565
N2 N3 N4 110.0(2) . .
C2 O1 Cd1 139.5(2) . 4_565
N3 N2 N1 109.2(2) . .

loop_
_geom_bond_atom_site_label_1
_geom_bond_atom_site_label_2
_geom_bond_distance
_geom_bond_site_symmetry_2
Cd1 N4 2.288(2) 2_644
Cd1 N4 2.288(2) 5_465
Cd1 N1 2.314(2) .
Cd1 N1 2.314(2) 7
Cd1 O1 2.364(2) 5_465
Cd1 O1 2.364(2) 2_644
C3 C4 1.375(4) .
C3 C8 1.393(4) .
C3 C2 1.481(4) .
N5 C2 1.365(3) .
N5 C1 1.385(3) .
C1 N4 1.326(3) .
C1 N1 1.334(3) .
N1 N2 1.359(3) .
C2 O1 1.224(4) .
C6 F1 1.349(3) .
C6 C7 1.354(5) .
C6 C5 1.369(5) .
C4 C5 1.394(4) .
C7 C8 1.372(4) .
N4 N3 1.354(3) .
N4 Cd1 2.288(2) 4_565
N3 N2 1.291(3) .
O1 Cd1 2.364(2) 4_565

loop_
_geom_hbond_atom_site_label_D
_geom_hbond_atom_site_label_H
_geom_hbond_atom_site_label_A
_geom_hbond_distance_DH
_geom_hbond_distance_HA
_geom_hbond_distance_DA
_geom_hbond_angle_DHA
_geom_hbond_site_symmetry_A
N5 H5 N3 0.86 2.13 2.983(3) 171.2 5_465
